data_4036557
loop_
_publ_author_name
'Zhang, Xiang-Zhi'
'Du, Ji-Yuan'
'Deng, Yu-Hua'
'Chu, Wen-Dao'
'Yan, Xu'
'Yu, Ke-Yin'
'Fan, Chun-An'

_publ_section_title
;
 Spirocyclopropanation Reaction of para-Quinone Methides with Sulfonium
 Salts: The Synthesis of Spirocyclopropanyl para-Dienones.
;
_journal_issue 6
_journal_name_full 'The Journal of organic chemistry'
_journal_page_first 2598
_journal_page_last 2606
_journal_paper_doi 10.1021/acs.joc.5b02725
_journal_volume 81
_journal_year 2016
_chemical_formula_moiety 'C26 H36 O4'
_chemical_formula_sum 'C26 H36 O4'
_chemical_formula_weight 412.55
_space_group_crystal_system monoclinic
_space_group_IT_number 14
_space_group_name_Hall '-P 2ybc'
_space_group_name_H-M_alt 'P 1 21/c 1'
_atom_sites_solution_hydrogens geom
_atom_sites_solution_primary iterative
_audit_creation_date 2013-11-04
_audit_creation_method
;
Olex2 1.2
(compiled 2013.09.17 svn.r2790 for OlexSys, GUI svn.r4601)
;
_cell_angle_alpha 90
_cell_angle_beta 99.987(4)
_cell_angle_gamma 90
_cell_formula_units_Z 4
_cell_length_a 10.2390(4)
_cell_length_b 19.3276(7)
_cell_length_c 12.6233(6)
_cell_measurement_reflns_used 2631
_cell_measurement_temperature 293(2)
_cell_measurement_theta_max 22.5670
_cell_measurement_theta_min 3.5090
_cell_volume 2460.24(18)
_computing_cell_refinement
;
CrysAlisPro, Agilent Technologies,
Version 1.171.36.28 (release 01-02-2013 CrysAlis171 .NET)
(compiled Feb  1 2013,16:14:44)
;
_computing_data_collection
;
CrysAlisPro, Agilent Technologies,
Version 1.171.36.28 (release 01-02-2013 CrysAlis171 .NET)
(compiled Feb  1 2013,16:14:44)
;
_computing_data_reduction
;
CrysAlisPro, Agilent Technologies,
Version 1.171.36.28 (release 01-02-2013 CrysAlis171 .NET)
(compiled Feb  1 2013,16:14:44)
;
_computing_molecular_graphics
;
O. V. Dolomanov, L. J. Bourhis, R. J. Gildea, J. A. K. Howard and H. Puschmann,
OLEX2: a complete structure solution, refinement and analysis program.
J. Appl. Cryst. (2009). 42, 339-341.
;
_computing_publication_material
;
O. V. Dolomanov, L. J. Bourhis, R. J. Gildea, J. A. K. Howard and H. Puschmann,
OLEX2: a complete structure solution, refinement and analysis program.
J. Appl. Cryst. (2009). 42, 339-341.
;
_computing_structure_refinement
;
SHELX, G.M. Sheldrick, Acta Cryst.
(2008). A64, 112-122
;
_computing_structure_solution 'SUPERFLIP, J. Appl. Cryst. (2007) 40, 786-790'
_diffrn_ambient_temperature 293(2)
_diffrn_detector_area_resol_mean 16.0733
_diffrn_measured_fraction_theta_full 0.9979
_diffrn_measured_fraction_theta_max 0.8928
_diffrn_measurement_device_type 'SuperNova, Dual, Cu at zero, Eos'
_diffrn_measurement_method '\w scans'
_diffrn_orient_matrix_UB_11 -0.0081929000
_diffrn_orient_matrix_UB_12 0.0216599000
_diffrn_orient_matrix_UB_13 -0.0460491000
_diffrn_orient_matrix_UB_21 -0.0185499000
_diffrn_orient_matrix_UB_22 0.0277784000
_diffrn_orient_matrix_UB_23 0.0309423000
_diffrn_orient_matrix_UB_31 0.0673853000
_diffrn_orient_matrix_UB_32 0.0102720000
_diffrn_orient_matrix_UB_33 0.0132578000
_diffrn_radiation_monochromator mirror
_diffrn_radiation_type 'Mo K\a'
_diffrn_radiation_wavelength 0.7107
_diffrn_reflns_av_R_equivalents 0.0353
_diffrn_reflns_av_unetI/netI 0.0515
_diffrn_reflns_Laue_measured_fraction_full 0.998
_diffrn_reflns_Laue_measured_fraction_max 0.999
_diffrn_reflns_limit_h_max 11
_diffrn_reflns_limit_h_min -12
_diffrn_reflns_limit_k_max 22
_diffrn_reflns_limit_k_min -23
_diffrn_reflns_limit_l_max 15
_diffrn_reflns_limit_l_min -12
_diffrn_reflns_number 10546
_diffrn_reflns_point_group_measured_fraction_full 0.998
_diffrn_reflns_point_group_measured_fraction_max 0.999
_diffrn_reflns_theta_full 25.242
_diffrn_reflns_theta_max 26.021
_diffrn_reflns_theta_min 2.920
_diffrn_source 'SuperNova (Mo) X-ray Source'
_exptl_absorpt_coefficient_mu 0.073
_exptl_absorpt_correction_T_max 1.00000
_exptl_absorpt_correction_T_min 0.23297
_exptl_absorpt_correction_type multi-scan
_exptl_absorpt_process_details
;
CrysAlisPro, Agilent Technologies,
Version 1.171.36.28 (release 01-02-2013 CrysAlis171 .NET)
(compiled Feb  1 2013,16:14:44)
Empirical absorption correction using spherical harmonics,
 implemented in SCALE3 ABSPACK scaling algorithm.
;
_exptl_crystal_colour 'clear light colourless'
_exptl_crystal_density_diffrn 1.114
_exptl_crystal_description needle
_exptl_crystal_F_000 896
_exptl_crystal_size_max 0.3500
_exptl_crystal_size_mid 0.3200
_exptl_crystal_size_min 0.2100
_refine_diff_density_max 0.148
_refine_diff_density_min -0.185
_refine_diff_density_rms 0.033
_refine_ls_extinction_coef 0.0053(14)
_refine_ls_extinction_expression Fc^*^=kFc[1+0.001xFc^2^\l^3^/sin(2\q)]^-1/4^
_refine_ls_extinction_method SHELXL
_refine_ls_goodness_of_fit_ref 1.054
_refine_ls_hydrogen_treatment constr
_refine_ls_matrix_type full
_refine_ls_number_parameters 281
_refine_ls_number_reflns 4848
_refine_ls_number_restraints 0
_refine_ls_restrained_S_all 1.054
_refine_ls_R_factor_all 0.1110
_refine_ls_R_factor_gt 0.0654
_refine_ls_shift/su_max 0.000
_refine_ls_shift/su_mean 0.000
_refine_ls_structure_factor_coef Fsqd
_refine_ls_weighting_details
;
 w=1/[\s^2^(Fo^2^)+(0.0751P)^2^+0.5269P]
 where P=(Fo^2^+2Fc^2^)/3
;
_refine_ls_weighting_scheme calc
_refine_ls_wR_factor_gt 0.1695
_refine_ls_wR_factor_ref 0.2047
_reflns_Friedel_coverage 0.000
_reflns_number_gt 2750
_reflns_number_total 4848
_reflns_threshold_expression 'I > 2\s(I)'
_cod_data_source_file jo5b02725_si_004.cif
_cod_data_source_block zhangxzh1104_2
_cod_original_cell_volume 2460.25(18)
_cod_database_code 4036557
_shelxl_version_number 2013-2
_shelx_space_group_comment
;
The symmetry employed for this shelxl refinement is uniquely defined
by the following loop, which should always be used as a source of
symmetry information in preference to the above space-group names.
They are only intended as comments.
;
_reflns_odcompleteness_completeness 99.79
_reflns_odcompleteness_iscentric 1
_reflns_odcompleteness_theta 26.32
_olex2_refinement_description
;
1. Fixed Uiso
 At 1.2 times of:
  All C(H) groups, All C(H,H) groups
 At 1.5 times of:
  All C(H,H,H) groups, All O(H) groups
2.a Ternary CH refined with riding coordinates:
 C7(H7), C8(H8)
2.b Secondary CH2 refined with riding coordinates:
 C24(H24A,H24B)
2.c Aromatic/amide H refined with riding coordinates:
 C2(H2), C6(H6), C10(H10), C11(H11), C12(H12), C13(H13), C14(H14)
2.d Idealised Me refined as rotating group:
 C16(H16A,H16B,H16C), C17(H17A,H17B,H17C), C18(H18A,H18B,H18C), C20(H20A,H20B,
 H20C), C21(H21A,H21B,H21C), C22(H22A,H22B,H22C), C25(H25A,H25B,H25C), C26(H26A,
 H26B,H26C)
2.e Idealised tetrahedral OH refined as rotating group:
 O1(H1)
;

loop_
_space_group_symop_operation_xyz
'x, y, z'
'-x, y+1/2, -z+1/2'
'-x, -y, -z'
'x, -y-1/2, z-1/2'

loop_
_atom_site_label
_atom_site_type_symbol
_atom_site_fract_x
_atom_site_fract_y
_atom_site_fract_z
_atom_site_U_iso_or_equiv
_atom_site_adp_type
_atom_site_occupancy
_atom_site_site_symmetry_order
_atom_site_calc_flag
_atom_site_refinement_flags_posn
_atom_site_refinement_flags_adp
O1 O 0.41578(19) 0.53486(10) 0.2540(2) 0.1036(9) Uani 1 1 d . .
H1 H 0.4882 0.5530 0.2543 0.155 Uiso 1 1 calc R U
O2 O 0.69714(18) 0.21658(10) 0.34224(16) 0.0750(6) Uani 1 1 d . .
O3 O 0.60187(19) 0.21260(11) 0.16932(16) 0.0818(7) Uani 1 1 d . .
O4 O 0.46054(17) 0.14172(8) 0.39378(15) 0.0638(5) Uani 1 1 d . .
C1 C 0.4528(2) 0.32198(13) 0.28479(19) 0.0515(6) Uani 1 1 d . .
C2 C 0.3332(2) 0.35292(13) 0.2409(2) 0.0557(6) Uani 1 1 d . .
H2 H 0.2604 0.3249 0.2167 0.067 Uiso 1 1 calc R U
C3 C 0.3184(2) 0.42400(14) 0.2319(2) 0.0584(7) Uani 1 1 d . .
C4 C 0.4316(2) 0.46439(13) 0.2658(2) 0.0633(7) Uani 1 1 d . .
C5 C 0.5540(2) 0.43539(13) 0.3123(2) 0.0570(7) Uani 1 1 d . .
C6 C 0.5600(2) 0.36424(13) 0.3207(2) 0.0536(6) Uani 1 1 d . .
H6 H 0.6398 0.3439 0.3519 0.064 Uiso 1 1 calc R U
C7 C 0.4645(2) 0.24393(13) 0.29162(19) 0.0533(6) Uani 1 1 d . .
H7 H 0.3988 0.2242 0.2337 0.064 Uiso 1 1 calc R U
C8 C 0.4373(2) 0.21469(12) 0.3983(2) 0.0555(7) Uani 1 1 d . .
H8 H 0.5003 0.2348 0.4576 0.067 Uiso 1 1 calc R U
C9 C 0.2969(2) 0.22951(13) 0.4154(2) 0.0564(7) Uani 1 1 d . .
C10 C 0.1408(4) 0.29745(19) 0.4907(3) 0.0976(11) Uani 1 1 d . .
H10 H 0.1240 0.3336 0.5351 0.117 Uiso 1 1 calc R U
C11 C 0.2701(3) 0.28192(16) 0.4811(3) 0.0755(8) Uani 1 1 d . .
H11 H 0.3395 0.3074 0.5198 0.091 Uiso 1 1 calc R U
C12 C 0.0376(4) 0.2603(2) 0.4356(3) 0.0935(11) Uani 1 1 d . .
H12 H -0.0493 0.2711 0.4418 0.112 Uiso 1 1 calc R U
C13 C 0.0634(3) 0.2073(2) 0.3716(3) 0.0943(11) Uani 1 1 d . .
H13 H -0.0062 0.1812 0.3345 0.113 Uiso 1 1 calc R U
C14 C 0.1920(3) 0.19186(17) 0.3610(3) 0.0811(9) Uani 1 1 d . .
H14 H 0.2081 0.1556 0.3167 0.097 Uiso 1 1 calc R U
C15 C 0.6789(3) 0.47988(15) 0.3500(3) 0.0776(9) Uani 1 1 d . .
C16 C 0.6532(4) 0.5335(2) 0.4335(5) 0.158(2) Uani 1 1 d . .
H16A H 0.5866 0.5656 0.4007 0.237 Uiso 1 1 calc R U
H16B H 0.7338 0.5581 0.4599 0.237 Uiso 1 1 calc R U
H16C H 0.6231 0.5105 0.4923 0.237 Uiso 1 1 calc R U
C17 C 0.7237(3) 0.5134(2) 0.2528(4) 0.137(2) Uani 1 1 d . .
H17A H 0.7434 0.4781 0.2045 0.205 Uiso 1 1 calc R U
H17B H 0.8017 0.5407 0.2764 0.205 Uiso 1 1 calc R U
H17C H 0.6543 0.5426 0.2164 0.205 Uiso 1 1 calc R U
C18 C 0.7970(3) 0.43596(16) 0.4028(3) 0.0877(11) Uani 1 1 d . .
H18A H 0.7752 0.4130 0.4649 0.131 Uiso 1 1 calc R U
H18B H 0.8727 0.4652 0.4241 0.131 Uiso 1 1 calc R U
H18C H 0.8170 0.4021 0.3523 0.131 Uiso 1 1 calc R U
C19 C 0.1827(3) 0.45616(16) 0.1850(3) 0.0777(9) Uani 1 1 d . .
C20 C 0.1920(4) 0.4980(2) 0.0833(4) 0.1377(19) Uani 1 1 d . .
H20A H 0.2555 0.5345 0.1008 0.206 Uiso 1 1 calc R U
H20B H 0.1068 0.5174 0.0550 0.206 Uiso 1 1 calc R U
H20C H 0.2194 0.4682 0.0305 0.206 Uiso 1 1 calc R U
C21 C 0.1368(3) 0.5027(2) 0.2702(4) 0.1171(15) Uani 1 1 d . .
H21A H 0.1272 0.4754 0.3319 0.176 Uiso 1 1 calc R U
H21B H 0.0531 0.5234 0.2408 0.176 Uiso 1 1 calc R U
H21C H 0.2013 0.5384 0.2911 0.176 Uiso 1 1 calc R U
C22 C 0.0762(3) 0.40057(18) 0.1552(3) 0.0984(12) Uani 1 1 d . .
H22A H 0.1012 0.3704 0.1018 0.148 Uiso 1 1 calc R U
H22B H -0.0070 0.4222 0.1271 0.148 Uiso 1 1 calc R U
H22C H 0.0674 0.3743 0.2181 0.148 Uiso 1 1 calc R U
C23 C 0.6001(3) 0.22173(13) 0.2737(2) 0.0591(7) Uani 1 1 d . .
C24 C 0.7325(4) 0.2012(3) 0.1395(3) 0.1181(16) Uani 1 1 d . .
H24A H 0.7210 0.1798 0.0690 0.142 Uiso 1 1 calc R U
H24B H 0.7831 0.1697 0.1906 0.142 Uiso 1 1 calc R U
C25 C 0.8070(4) 0.2663(3) 0.1374(4) 0.1369(18) Uani 1 1 d . .
H25A H 0.7574 0.2976 0.0866 0.205 Uiso 1 1 calc R U
H25B H 0.8911 0.2568 0.1166 0.205 Uiso 1 1 calc R U
H25C H 0.8211 0.2869 0.2077 0.205 Uiso 1 1 calc R U
C26 C 0.4920(4) 0.11053(17) 0.4960(3) 0.0950(11) Uani 1 1 d . .
H26A H 0.5072 0.0620 0.4876 0.142 Uiso 1 1 calc R U
H26B H 0.4198 0.1169 0.5344 0.142 Uiso 1 1 calc R U
H26C H 0.5706 0.1315 0.5355 0.142 Uiso 1 1 calc R U

loop_
_atom_site_aniso_label
_atom_site_aniso_U_11
_atom_site_aniso_U_22
_atom_site_aniso_U_33
_atom_site_aniso_U_23
_atom_site_aniso_U_13
_atom_site_aniso_U_12
O1 0.0697(13) 0.0527(12) 0.189(3) 0.0261(15) 0.0241(16) 0.0091(10)
O2 0.0625(12) 0.0878(15) 0.0716(13) 0.0070(11) 0.0026(9) 0.0076(10)
O3 0.0743(13) 0.1031(17) 0.0673(14) -0.0215(12) 0.0101(10) 0.0155(11)
O4 0.0774(12) 0.0448(10) 0.0687(12) 0.0025(9) 0.0116(9) 0.0023(8)
C1 0.0509(13) 0.0517(14) 0.0516(14) 0.0041(12) 0.0081(10) 0.0008(11)
C2 0.0505(13) 0.0606(16) 0.0554(15) 0.0059(12) 0.0073(11) -0.0027(12)
C3 0.0524(14) 0.0593(16) 0.0641(16) 0.0112(13) 0.0117(11) 0.0055(12)
C4 0.0588(15) 0.0480(15) 0.084(2) 0.0123(14) 0.0146(13) 0.0028(12)
C5 0.0511(14) 0.0519(15) 0.0691(17) 0.0072(13) 0.0133(12) -0.0008(11)
C6 0.0497(13) 0.0515(15) 0.0592(16) 0.0063(12) 0.0079(11) 0.0035(11)
C7 0.0534(14) 0.0516(15) 0.0530(15) -0.0005(12) 0.0043(11) -0.0028(11)
C8 0.0621(15) 0.0397(13) 0.0620(16) -0.0011(12) 0.0035(12) -0.0035(11)
C9 0.0619(15) 0.0461(14) 0.0608(16) 0.0042(12) 0.0097(12) -0.0031(11)
C10 0.098(3) 0.094(3) 0.111(3) -0.016(2) 0.046(2) 0.010(2)
C11 0.0772(19) 0.0697(19) 0.083(2) -0.0119(17) 0.0241(16) -0.0047(15)
C12 0.073(2) 0.102(3) 0.110(3) 0.018(2) 0.031(2) 0.009(2)
C13 0.065(2) 0.094(3) 0.120(3) 0.003(2) 0.0038(18) -0.0097(18)
C14 0.0673(19) 0.072(2) 0.100(2) -0.0136(18) 0.0050(16) -0.0068(15)
C15 0.0581(16) 0.0513(16) 0.122(3) 0.0112(18) 0.0107(16) -0.0073(13)
C16 0.096(3) 0.109(3) 0.257(6) -0.096(4) -0.004(3) -0.014(2)
C17 0.069(2) 0.131(3) 0.205(5) 0.103(3) 0.009(2) -0.010(2)
C18 0.0641(18) 0.076(2) 0.114(3) 0.0190(19) -0.0091(17) -0.0122(15)
C19 0.0538(16) 0.077(2) 0.099(2) 0.0222(18) 0.0050(15) 0.0097(14)
C20 0.083(2) 0.165(4) 0.156(4) 0.097(3) -0.005(2) 0.019(2)
C21 0.068(2) 0.100(3) 0.183(4) -0.014(3) 0.021(2) 0.0196(19)
C22 0.0575(17) 0.101(3) 0.126(3) 0.014(2) -0.0145(18) 0.0055(17)
C23 0.0661(16) 0.0474(14) 0.0620(17) -0.0007(12) 0.0056(13) 0.0013(12)
C24 0.089(3) 0.171(5) 0.095(3) -0.052(3) 0.016(2) 0.040(3)
C25 0.089(3) 0.220(6) 0.110(3) 0.023(4) 0.041(2) 0.006(3)
C26 0.132(3) 0.067(2) 0.085(2) 0.0207(18) 0.017(2) 0.0134(19)

loop_
_atom_type_symbol
_atom_type_description
_atom_type_scat_dispersion_real
_atom_type_scat_dispersion_imag
_atom_type_scat_source
C C 0.0033 0.0016 'International Tables Vol C Tables 4.2.6.8 and 6.1.1.4'
H H 0.0000 0.0000 'International Tables Vol C Tables 4.2.6.8 and 6.1.1.4'
O O 0.0106 0.0060 'International Tables Vol C Tables 4.2.6.8 and 6.1.1.4'

loop_
_geom_angle_atom_site_label_1
_geom_angle_atom_site_label_2
_geom_angle_atom_site_label_3
_geom_angle
C4 O1 H1 109.5
C23 O3 C24 116.3(2)
C26 O4 C8 113.4(2)
C2 C1 C7 120.5(2)
C6 C1 C2 118.2(2)
C6 C1 C7 121.4(2)
C1 C2 H2 118.8
C3 C2 C1 122.5(2)
C3 C2 H2 118.8
C2 C3 C4 117.0(2)
C2 C3 C19 120.7(2)
C4 C3 C19 122.3(2)
O1 C4 C3 116.3(2)
O1 C4 C5 121.3(2)
C3 C4 C5 122.4(2)
C4 C5 C15 122.5(2)
C6 C5 C4 117.0(2)
C6 C5 C15 120.4(2)
C1 C6 H6 118.6
C5 C6 C1 122.8(2)
C5 C6 H6 118.6
C1 C7 H7 107.9
C1 C7 C8 113.2(2)
C8 C7 H7 107.9
C23 C7 C1 109.9(2)
C23 C7 H7 107.9
C23 C7 C8 109.9(2)
O4 C8 C7 105.8(2)
O4 C8 H8 109.3
O4 C8 C9 111.0(2)
C7 C8 H8 109.3
C9 C8 C7 112.11(19)
C9 C8 H8 109.3
C11 C9 C8 121.4(2)
C11 C9 C14 118.2(3)
C14 C9 C8 120.4(3)
C11 C10 H10 119.7
C12 C10 H10 119.7
C12 C10 C11 120.6(3)
C9 C11 C10 120.7(3)
C9 C11 H11 119.7
C10 C11 H11 119.7
C10 C12 H12 120.4
C13 C12 C10 119.1(3)
C13 C12 H12 120.4
C12 C13 H13 119.7
C12 C13 C14 120.5(3)
C14 C13 H13 119.7
C9 C14 C13 120.9(3)
C9 C14 H14 119.6
C13 C14 H14 119.6
C16 C15 C5 110.9(3)
C17 C15 C5 109.7(3)
C17 C15 C16 112.1(3)
C17 C15 C18 105.1(3)
C18 C15 C5 112.0(2)
C18 C15 C16 107.0(3)
C15 C16 H16A 109.5
C15 C16 H16B 109.5
C15 C16 H16C 109.5
H16A C16 H16B 109.5
H16A C16 H16C 109.5
H16B C16 H16C 109.5
C15 C17 H17A 109.5
C15 C17 H17B 109.5
C15 C17 H17C 109.5
H17A C17 H17B 109.5
H17A C17 H17C 109.5
H17B C17 H17C 109.5
C15 C18 H18A 109.5
C15 C18 H18B 109.5
C15 C18 H18C 109.5
H18A C18 H18B 109.5
H18A C18 H18C 109.5
H18B C18 H18C 109.5
C20 C19 C3 110.6(3)
C20 C19 C21 110.4(3)
C21 C19 C3 109.4(3)
C22 C19 C3 111.5(2)
C22 C19 C20 108.0(3)
C22 C19 C21 106.9(3)
C19 C20 H20A 109.5
C19 C20 H20B 109.5
C19 C20 H20C 109.5
H20A C20 H20B 109.5
H20A C20 H20C 109.5
H20B C20 H20C 109.5
C19 C21 H21A 109.5
C19 C21 H21B 109.5
C19 C21 H21C 109.5
H21A C21 H21B 109.5
H21A C21 H21C 109.5
H21B C21 H21C 109.5
C19 C22 H22A 109.5
C19 C22 H22B 109.5
C19 C22 H22C 109.5
H22A C22 H22B 109.5
H22A C22 H22C 109.5
H22B C22 H22C 109.5
O2 C23 O3 123.3(3)
O2 C23 C7 125.6(3)
O3 C23 C7 110.9(2)
O3 C24 H24A 109.2
O3 C24 H24B 109.2
O3 C24 C25 112.0(3)
H24A C24 H24B 107.9
C25 C24 H24A 109.2
C25 C24 H24B 109.2
C24 C25 H25A 109.5
C24 C25 H25B 109.5
C24 C25 H25C 109.5
H25A C25 H25B 109.5
H25A C25 H25C 109.5
H25B C25 H25C 109.5
O4 C26 H26A 109.5
O4 C26 H26B 109.5
O4 C26 H26C 109.5
H26A C26 H26B 109.5
H26A C26 H26C 109.5
H26B C26 H26C 109.5

loop_
_geom_bond_atom_site_label_1
_geom_bond_atom_site_label_2
_geom_bond_distance
O1 H1 0.8200
O1 C4 1.377(3)
O2 C23 1.203(3)
O3 C23 1.332(3)
O3 C24 1.467(4)
O4 C8 1.433(3)
O4 C26 1.409(3)
C1 C2 1.389(3)
C1 C6 1.380(3)
C1 C7 1.514(3)
C2 H2 0.9300
C2 C3 1.385(3)
C3 C4 1.402(3)
C3 C19 1.543(3)
C4 C5 1.405(3)
C5 C6 1.380(3)
C5 C15 1.546(4)
C6 H6 0.9300
C7 H7 0.9800
C7 C8 1.529(3)
C7 C23 1.508(4)
C8 H8 0.9800
C8 C9 1.518(3)
C9 C11 1.367(4)
C9 C14 1.378(4)
C10 H10 0.9300
C10 C11 1.383(4)
C10 C12 1.364(5)
C11 H11 0.9300
C12 H12 0.9300
C12 C13 1.359(5)
C13 H13 0.9300
C13 C14 1.378(4)
C14 H14 0.9300
C15 C16 1.534(5)
C15 C17 1.527(5)
C15 C18 1.532(4)
C16 H16A 0.9600
C16 H16B 0.9600
C16 H16C 0.9600
C17 H17A 0.9600
C17 H17B 0.9600
C17 H17C 0.9600
C18 H18A 0.9600
C18 H18B 0.9600
C18 H18C 0.9600
C19 C20 1.533(5)
C19 C21 1.537(5)
C19 C22 1.531(4)
C20 H20A 0.9600
C20 H20B 0.9600
C20 H20C 0.9600
C21 H21A 0.9600
C21 H21B 0.9600
C21 H21C 0.9600
C22 H22A 0.9600
C22 H22B 0.9600
C22 H22C 0.9600
C24 H24A 0.9700
C24 H24B 0.9700
C24 C25 1.474(6)
C25 H25A 0.9600
C25 H25B 0.9600
C25 H25C 0.9600
C26 H26A 0.9600
C26 H26B 0.9600
C26 H26C 0.9600

loop_
_geom_torsion_atom_site_label_1
_geom_torsion_atom_site_label_2
_geom_torsion_atom_site_label_3
_geom_torsion_atom_site_label_4
_geom_torsion
O1 C4 C5 C6 179.9(3)
O1 C4 C5 C15 -1.7(5)
O4 C8 C9 C11 140.9(3)
O4 C8 C9 C14 -41.7(3)
C1 C2 C3 C4 2.1(4)
C1 C2 C3 C19 -178.6(3)
C1 C7 C8 O4 -176.48(18)
C1 C7 C8 C9 62.3(3)
C1 C7 C23 O2 87.9(3)
C1 C7 C23 O3 -88.0(2)
C2 C1 C6 C5 -1.7(4)
C2 C1 C7 C8 -92.1(3)
C2 C1 C7 C23 144.7(2)
C2 C3 C4 O1 178.6(3)
C2 C3 C4 C5 -3.2(4)
C2 C3 C19 C20 -119.1(3)
C2 C3 C19 C21 119.2(3)
C2 C3 C19 C22 1.2(4)
C3 C4 C5 C6 1.8(4)
C3 C4 C5 C15 -179.8(3)
C4 C3 C19 C20 60.2(4)
C4 C3 C19 C21 -61.6(4)
C4 C3 C19 C22 -179.6(3)
C4 C5 C6 C1 0.7(4)
C4 C5 C15 C16 57.7(4)
C4 C5 C15 C17 -66.7(4)
C4 C5 C15 C18 177.1(3)
C6 C1 C2 C3 0.2(4)
C6 C1 C7 C8 88.5(3)
C6 C1 C7 C23 -34.7(3)
C6 C5 C15 C16 -124.0(3)
C6 C5 C15 C17 111.6(3)
C6 C5 C15 C18 -4.6(4)
C7 C1 C2 C3 -179.2(2)
C7 C1 C6 C5 177.7(2)
C7 C8 C9 C11 -101.0(3)
C7 C8 C9 C14 76.4(3)
C8 C7 C23 O2 -37.2(3)
C8 C7 C23 O3 146.9(2)
C8 C9 C11 C10 176.0(3)
C8 C9 C14 C13 -176.5(3)
C10 C12 C13 C14 -0.9(6)
C11 C9 C14 C13 0.9(5)
C11 C10 C12 C13 0.5(6)
C12 C10 C11 C9 0.7(5)
C12 C13 C14 C9 0.2(6)
C14 C9 C11 C10 -1.4(5)
C15 C5 C6 C1 -177.7(3)
C19 C3 C4 O1 -0.7(4)
C19 C3 C4 C5 177.5(3)
C23 O3 C24 C25 -78.5(4)
C23 C7 C8 O4 -53.2(2)
C23 C7 C8 C9 -174.4(2)
C24 O3 C23 O2 -4.9(4)
C24 O3 C23 C7 171.0(3)
C26 O4 C8 C7 156.2(2)
C26 O4 C8 C9 -81.9(3)
